data_4338405
loop_
_publ_author_name
'Boyce, David W.'
'Salmon, Debra J.'
'Tolman, William B.'

_publ_section_title
;
 Linkage Isomerism in Transition-Metal Complexes of Mixed
 (Arylcarboxamido)(arylimino)pyridine Ligands.
;
_journal_issue 11
_journal_name_full 'Inorganic chemistry'
_journal_page_first 5788
_journal_page_last 5796
_journal_paper_doi 10.1021/ic500638z
_journal_volume 53
_journal_year 2014
_chemical_formula_moiety 'C28 H33 Cl2 N3 O Zn, 4(C2 H3 N)'
_chemical_formula_sum 'C36 H45 Cl2 N7 O Zn'
_chemical_formula_weight 728.06
_chemical_name_common 12152
_chemical_name_systematic
; 
 ? 
;
_space_group_IT_number 15
_symmetry_cell_setting monoclinic
_symmetry_space_group_name_Hall '-C 2yc'
_symmetry_space_group_name_H-M 'C 1 2/c 1'
_atom_sites_solution_hydrogens geom
_atom_sites_solution_primary direct
_atom_sites_solution_secondary difmap
_audit_creation_method SHELXL-97
_cell_angle_alpha 90.00
_cell_angle_beta 106.930(2)
_cell_angle_gamma 90.00
_cell_formula_units_Z 8
_cell_length_a 25.876(5)
_cell_length_b 8.9106(16)
_cell_length_c 35.414(6)
_cell_measurement_reflns_used 2997
_cell_measurement_temperature 173(2)
_cell_measurement_theta_max 26.53
_cell_measurement_theta_min 2.43
_cell_volume 7812(2)
_computing_cell_refinement 'SAINT, Bruker'
_computing_data_collection 'APEX II, Bruker'
_computing_data_reduction 'SAINT, Bruker'
_computing_molecular_graphics 'SHELXTL, Bruker'
_computing_publication_material 'SHELXTL, Bruker'
_computing_structure_refinement 'SHELXL-97 (Sheldrick, 1997)'
_computing_structure_solution 'SHELXS-97 (Sheldrick, 1990)'
_diffrn_ambient_temperature 173(2)
_diffrn_measured_fraction_theta_full 0.992
_diffrn_measured_fraction_theta_max 0.992
_diffrn_measurement_device_type 'Bruker APEX II CCD'
_diffrn_measurement_method 'area detector, omega scans per phi'
_diffrn_radiation_monochromator graphite
_diffrn_radiation_source 'normal-focus sealed tube'
_diffrn_radiation_type MoK\a
_diffrn_radiation_wavelength 0.71073
_diffrn_reflns_av_R_equivalents 0.0464
_diffrn_reflns_av_sigmaI/netI 0.0442
_diffrn_reflns_limit_h_max 33
_diffrn_reflns_limit_h_min -33
_diffrn_reflns_limit_k_max 11
_diffrn_reflns_limit_k_min -11
_diffrn_reflns_limit_l_max 45
_diffrn_reflns_limit_l_min -45
_diffrn_reflns_number 36915
_diffrn_reflns_theta_full 27.43
_diffrn_reflns_theta_max 27.43
_diffrn_reflns_theta_min 1.73
_exptl_absorpt_coefficient_mu 0.802
_exptl_absorpt_correction_T_max 0.9241
_exptl_absorpt_correction_T_min 0.6900
_exptl_absorpt_correction_type multi-scan
_exptl_absorpt_process_details 'SADABAS, R. Blessing, 1995'
_exptl_crystal_colour colourless
_exptl_crystal_density_diffrn 1.238
_exptl_crystal_density_method 'not measured'
_exptl_crystal_description block
_exptl_crystal_F_000 3056
_exptl_crystal_size_max 0.50
_exptl_crystal_size_mid 0.10
_exptl_crystal_size_min 0.10
_refine_diff_density_max 0.432
_refine_diff_density_min -0.359
_refine_diff_density_rms 0.063
_refine_ls_extinction_method none
_refine_ls_goodness_of_fit_ref 1.031
_refine_ls_hydrogen_treatment constr
_refine_ls_matrix_type full
_refine_ls_number_parameters 435
_refine_ls_number_reflns 8857
_refine_ls_number_restraints 0
_refine_ls_restrained_S_all 1.031
_refine_ls_R_factor_all 0.0685
_refine_ls_R_factor_gt 0.0462
_refine_ls_shift/su_max 0.003
_refine_ls_shift/su_mean 0.000
_refine_ls_structure_factor_coef Fsqd
_refine_ls_weighting_details 'calc w=1/[\s^2^(Fo^2^)+(0.0449P)^2^+17.2919P] where P=(Fo^2^+2Fc^2^)/3'
_refine_ls_weighting_scheme calc
_refine_ls_wR_factor_gt 0.1112
_refine_ls_wR_factor_ref 0.1199
_reflns_number_gt 6581
_reflns_number_total 8857
_reflns_threshold_expression >2sigma(I)
_cod_data_source_file ic500638z_si_002.cif
_cod_data_source_block iPrMeL(H)ZnCl2
_cod_depositor_comments
;
The following automatic conversions were performed:

'_symmetry_cell_setting' value 'Monoclinic' changed to 'monoclinic'
according to
/usr/data/users/saulius/crontab/automatic-downloads/rss-feeds/ACS/lib/dictionaries/cif_core.dic
dictionary named 'cif_core.dic' version 2.4.2 from 2011-04-26.

Automatic conversion script
Id: cif_fix_values 2281 2013-09-26 08:29:07Z andrius 

 Adding full bibliography for 4338396--4338405.cif.
;
_cod_original_sg_symbol_H-M C2/c
_cod_database_code 4338405

loop_
_symmetry_equiv_pos_as_xyz
'x, y, z'
'-x, y, -z+1/2'
'x+1/2, y+1/2, z'
'-x+1/2, y+1/2, -z+1/2'
'-x, -y, -z'
'x, -y, z-1/2'
'-x+1/2, -y+1/2, -z'
'x+1/2, -y+1/2, z-1/2'

loop_
_atom_site_label
_atom_site_type_symbol
_atom_site_fract_x
_atom_site_fract_y
_atom_site_fract_z
_atom_site_U_iso_or_equiv
_atom_site_adp_type
_atom_site_occupancy
_atom_site_symmetry_multiplicity
_atom_site_calc_flag
_atom_site_refinement_flags
Zn1 Zn 0.175448(13) 0.12169(3) 0.416929(9) 0.02722(10) Uani 1 1 d .
Cl1 Cl 0.25783(3) 0.03330(12) 0.44695(3) 0.0529(2) Uani 1 1 d .
N1 N 0.21648(9) 0.4629(2) 0.34548(6) 0.0259(5) Uani 1 1 d .
H1A H 0.2127 0.5607 0.3469 0.031 Uiso 1 1 calc R
O1 O 0.20112(8) 0.2365(2) 0.36872(6) 0.0332(5) Uani 1 1 d .
C1 C 0.19853(10) 0.3755(3) 0.36944(8) 0.0263(5) Uani 1 1 d .
Cl2 Cl 0.11617(3) -0.03112(8) 0.37683(2) 0.03522(17) Uani 1 1 d .
N2 N 0.16285(8) 0.3491(2) 0.42304(6) 0.0240(5) Uani 1 1 d .
C2 C 0.12649(11) 0.2751(3) 0.47516(8) 0.0266(6) Uani 1 1 d .
N3 N 0.13362(9) 0.1403(3) 0.46544(6) 0.0270(5) Uani 1 1 d .
C3 C 0.17618(10) 0.4491(3) 0.39947(7) 0.0239(5) Uani 1 1 d .
C4 C 0.17013(11) 0.6009(3) 0.40355(8) 0.0303(6) Uani 1 1 d .
H4A H 0.1782 0.6702 0.3857 0.036 Uiso 1 1 calc R
N4 N 0.4721(3) -0.0068(7) 0.4213(2) 0.188(3) Uani 1 1 d .
C5 C 0.15178(13) 0.6502(3) 0.43465(9) 0.0374(7) Uani 1 1 d .
H5A H 0.1485 0.7545 0.4389 0.045 Uiso 1 1 calc R
N5 N 0.23276(13) -0.2169(3) 0.34080(9) 0.0510(7) Uani 1 1 d .
C6 C 0.13838(12) 0.5468(3) 0.45919(9) 0.0350(7) Uani 1 1 d .
H6A H 0.1257 0.5787 0.4805 0.042 Uiso 1 1 calc R
N6 N 0.55070(14) 0.3200(5) 0.21742(11) 0.0692(10) Uani 1 1 d .
C7 C 0.14366(10) 0.3968(3) 0.45228(7) 0.0256(6) Uani 1 1 d .
N7 N 0.5579(2) 0.9018(5) 0.32925(17) 0.1085(17) Uani 1 1 d .
C8 C 0.10119(13) 0.3208(3) 0.50639(9) 0.0366(7) Uani 1 1 d .
H8A H 0.0905 0.2310 0.5183 0.055 Uiso 1 1 calc R
H8B H 0.0692 0.3825 0.4946 0.055 Uiso 1 1 calc R
H8C H 0.1272 0.3789 0.5268 0.055 Uiso 1 1 calc R
C9 C 0.24181(11) 0.4043(3) 0.31742(8) 0.0270(6) Uani 1 1 d .
C10 C 0.21005(12) 0.3351(3) 0.28307(8) 0.0318(6) Uani 1 1 d .
C11 C 0.23635(13) 0.2782(4) 0.25698(9) 0.0411(7) Uani 1 1 d .
H11A H 0.2161 0.2287 0.2336 0.049 Uiso 1 1 calc R
C12 C 0.29141(13) 0.2928(4) 0.26467(9) 0.0438(8) Uani 1 1 d .
H12A H 0.3085 0.2551 0.2463 0.053 Uiso 1 1 calc R
C13 C 0.32192(12) 0.3612(4) 0.29862(9) 0.0377(7) Uani 1 1 d .
H13A H 0.3599 0.3691 0.3035 0.045 Uiso 1 1 calc R
C14 C 0.29793(11) 0.4190(3) 0.32593(8) 0.0300(6) Uani 1 1 d .
C15 C 0.33238(11) 0.4897(3) 0.36407(9) 0.0320(6) Uani 1 1 d .
H15A H 0.3077 0.5454 0.3762 0.038 Uiso 1 1 calc R
C16 C 0.36080(16) 0.3691(4) 0.39307(10) 0.0513(9) Uani 1 1 d .
H16A H 0.3338 0.3044 0.3994 0.077 Uiso 1 1 calc R
H16B H 0.3832 0.4164 0.4173 0.077 Uiso 1 1 calc R
H16C H 0.3837 0.3086 0.3812 0.077 Uiso 1 1 calc R
C17 C 0.37332(15) 0.6016(4) 0.35721(11) 0.0551(10) Uani 1 1 d .
H17A H 0.3544 0.6792 0.3387 0.083 Uiso 1 1 calc R
H17B H 0.3989 0.5492 0.3462 0.083 Uiso 1 1 calc R
H17C H 0.3929 0.6484 0.3823 0.083 Uiso 1 1 calc R
C18 C 0.14908(12) 0.3216(4) 0.27356(9) 0.0383(7) Uani 1 1 d .
H18A H 0.1381 0.3723 0.2952 0.046 Uiso 1 1 calc R
C19 C 0.12049(14) 0.4014(4) 0.23500(10) 0.0487(8) Uani 1 1 d .
H19A H 0.1351 0.5031 0.2354 0.073 Uiso 1 1 calc R
H19B H 0.0817 0.4070 0.2321 0.073 Uiso 1 1 calc R
H19C H 0.1263 0.3455 0.2128 0.073 Uiso 1 1 calc R
C20 C 0.13184(15) 0.1566(4) 0.27267(11) 0.0502(9) Uani 1 1 d .
H20A H 0.1495 0.1099 0.2982 0.075 Uiso 1 1 calc R
H20B H 0.1425 0.1036 0.2519 0.075 Uiso 1 1 calc R
H20C H 0.0925 0.1509 0.2673 0.075 Uiso 1 1 calc R
C21 C 0.11278(11) 0.0179(3) 0.48293(8) 0.0281(6) Uani 1 1 d .
C22 C 0.14713(12) -0.0601(3) 0.51440(9) 0.0355(7) Uani 1 1 d .
C23 C 0.12519(15) -0.1804(4) 0.52997(10) 0.0448(8) Uani 1 1 d .
H23A H 0.1476 -0.2351 0.5516 0.054 Uiso 1 1 calc R
C24 C 0.07240(16) -0.2210(4) 0.51485(11) 0.0498(9) Uani 1 1 d .
H24A H 0.0585 -0.3028 0.5261 0.060 Uiso 1 1 calc R
C25 C 0.03897(14) -0.1439(4) 0.48331(11) 0.0465(9) Uani 1 1 d .
H25A H 0.0024 -0.1742 0.4727 0.056 Uiso 1 1 calc R
C26 C 0.05845(12) -0.0218(3) 0.46689(9) 0.0338(7) Uani 1 1 d .
C27 C 0.02166(13) 0.0645(4) 0.43314(10) 0.0501(9) Uani 1 1 d .
H27A H 0.0378 0.0698 0.4114 0.075 Uiso 1 1 calc R
H27B H 0.0165 0.1662 0.4419 0.075 Uiso 1 1 calc R
H27C H -0.0134 0.0136 0.4241 0.075 Uiso 1 1 calc R
C28 C 0.20449(14) -0.0139(5) 0.53184(10) 0.0522(9) Uani 1 1 d .
H28A H 0.2232 -0.0172 0.5115 0.078 Uiso 1 1 calc R
H28B H 0.2222 -0.0827 0.5533 0.078 Uiso 1 1 calc R
H28C H 0.2058 0.0884 0.5422 0.078 Uiso 1 1 calc R
C29 C 0.4864(2) 0.0712(6) 0.40169(18) 0.0929(16) Uani 1 1 d .
C30 C 0.5063(2) 0.1737(5) 0.37849(14) 0.0768(13) Uani 1 1 d .
H30A H 0.4767 0.2050 0.3556 0.115 Uiso 1 1 calc R
H30B H 0.5345 0.1249 0.3694 0.115 Uiso 1 1 calc R
H30C H 0.5215 0.2618 0.3944 0.115 Uiso 1 1 calc R
C31 C 0.25884(13) -0.1141(4) 0.34508(10) 0.0416(7) Uani 1 1 d .
C32 C 0.29275(17) 0.0185(4) 0.35058(14) 0.0664(12) Uani 1 1 d .
H32A H 0.3307 -0.0107 0.3618 0.100 Uiso 1 1 calc R
H32B H 0.2825 0.0879 0.3686 0.100 Uiso 1 1 calc R
H32C H 0.2880 0.0679 0.3251 0.100 Uiso 1 1 calc R
C33 C 0.56615(14) 0.2865(4) 0.24933(12) 0.0485(9) Uani 1 1 d .
C34 C 0.58627(16) 0.2424(5) 0.29048(11) 0.0613(10) Uani 1 1 d .
H34A H 0.6258 0.2447 0.2988 0.092 Uiso 1 1 calc R
H34B H 0.5739 0.1405 0.2937 0.092 Uiso 1 1 calc R
H34C H 0.5726 0.3121 0.3068 0.092 Uiso 1 1 calc R
C35 C 0.53270(18) 0.7953(6) 0.32512(14) 0.0718(12) Uani 1 1 d .
C36 C 0.50184(18) 0.6590(6) 0.31945(18) 0.110(2) Uani 1 1 d .
H36A H 0.5248 0.5764 0.3330 0.165 Uiso 1 1 calc R
H36C H 0.4884 0.6366 0.2912 0.165 Uiso 1 1 calc R
H36D H 0.4712 0.6709 0.3302 0.165 Uiso 1 1 calc R

loop_
_atom_site_aniso_label
_atom_site_aniso_U_11
_atom_site_aniso_U_22
_atom_site_aniso_U_33
_atom_site_aniso_U_23
_atom_site_aniso_U_13
_atom_site_aniso_U_12
Zn1 0.02999(17) 0.02462(16) 0.02939(17) -0.00022(13) 0.01233(13) 0.00067(13)
Cl1 0.0355(4) 0.0792(6) 0.0439(5) 0.0072(4) 0.0112(4) 0.0180(4)
N1 0.0319(12) 0.0240(11) 0.0265(12) -0.0034(9) 0.0158(10) -0.0040(9)
O1 0.0481(12) 0.0231(10) 0.0382(11) -0.0018(8) 0.0281(10) -0.0018(9)
C1 0.0272(13) 0.0273(14) 0.0261(14) -0.0018(11) 0.0107(11) -0.0023(11)
Cl2 0.0410(4) 0.0299(4) 0.0343(4) -0.0038(3) 0.0102(3) -0.0040(3)
N2 0.0250(11) 0.0260(12) 0.0226(11) -0.0020(9) 0.0096(9) -0.0005(9)
C2 0.0259(13) 0.0336(15) 0.0213(13) 0.0002(11) 0.0085(11) 0.0013(11)
N3 0.0260(11) 0.0310(12) 0.0258(12) 0.0006(10) 0.0106(10) -0.0009(10)
C3 0.0240(13) 0.0279(14) 0.0209(13) 0.0008(11) 0.0084(11) -0.0001(10)
C4 0.0377(15) 0.0284(15) 0.0271(14) 0.0019(11) 0.0129(12) 0.0036(12)
N4 0.248(9) 0.123(5) 0.247(8) 0.075(5) 0.156(7) -0.005(5)
C5 0.0533(19) 0.0266(15) 0.0364(17) -0.0006(12) 0.0196(15) 0.0064(13)
N5 0.068(2) 0.0322(15) 0.061(2) 0.0002(13) 0.0325(17) -0.0056(14)
C6 0.0460(18) 0.0346(16) 0.0309(15) -0.0003(12) 0.0213(14) 0.0072(13)
N6 0.055(2) 0.094(3) 0.062(2) 0.008(2) 0.0208(18) -0.0042(19)
C7 0.0272(13) 0.0311(14) 0.0197(13) 0.0007(11) 0.0089(11) 0.0018(11)
N7 0.093(3) 0.085(3) 0.170(5) -0.018(3) 0.073(3) -0.012(3)
C8 0.0440(17) 0.0374(16) 0.0355(16) -0.0004(13) 0.0230(14) 0.0012(14)
C9 0.0337(14) 0.0255(14) 0.0271(14) 0.0025(11) 0.0171(12) -0.0003(11)
C10 0.0344(15) 0.0328(15) 0.0307(15) -0.0042(12) 0.0136(13) -0.0033(12)
C11 0.0463(19) 0.0487(19) 0.0317(16) -0.0110(14) 0.0166(14) 0.0006(15)
C12 0.0478(19) 0.054(2) 0.0379(18) -0.0031(15) 0.0259(16) 0.0061(16)
C13 0.0332(15) 0.0469(18) 0.0384(17) 0.0062(14) 0.0189(14) 0.0031(14)
C14 0.0322(15) 0.0303(14) 0.0303(15) 0.0045(11) 0.0135(12) -0.0012(11)
C15 0.0293(14) 0.0346(15) 0.0333(15) 0.0037(12) 0.0112(12) -0.0022(12)
C16 0.064(2) 0.048(2) 0.0363(18) 0.0063(16) 0.0058(16) -0.0015(18)
C17 0.049(2) 0.062(2) 0.052(2) 0.0089(18) 0.0106(17) -0.0214(18)
C18 0.0352(16) 0.0443(17) 0.0357(17) -0.0149(14) 0.0108(14) -0.0080(14)
C19 0.0399(18) 0.049(2) 0.051(2) -0.0079(17) 0.0039(16) -0.0010(15)
C20 0.052(2) 0.047(2) 0.052(2) -0.0063(16) 0.0154(17) -0.0144(16)
C21 0.0334(15) 0.0264(13) 0.0297(14) -0.0020(11) 0.0173(12) -0.0010(11)
C22 0.0440(17) 0.0358(16) 0.0314(16) 0.0010(13) 0.0183(14) 0.0045(13)
C23 0.069(2) 0.0328(16) 0.0418(19) 0.0046(14) 0.0300(18) 0.0086(16)
C24 0.076(3) 0.0293(16) 0.064(2) -0.0032(16) 0.052(2) -0.0063(17)
C25 0.0452(19) 0.0451(19) 0.061(2) -0.0155(17) 0.0344(18) -0.0144(15)
C26 0.0321(15) 0.0392(16) 0.0358(16) -0.0079(13) 0.0190(13) -0.0014(13)
C27 0.0286(16) 0.073(2) 0.050(2) -0.0041(18) 0.0133(15) 0.0014(16)
C28 0.045(2) 0.072(3) 0.0351(18) 0.0116(17) 0.0056(16) 0.0052(18)
C29 0.111(4) 0.058(3) 0.123(5) 0.013(3) 0.056(4) 0.005(3)
C30 0.090(3) 0.072(3) 0.077(3) 0.008(2) 0.037(3) 0.006(3)
C31 0.0494(19) 0.0294(16) 0.054(2) 0.0030(15) 0.0280(16) 0.0057(15)
C32 0.072(3) 0.0354(19) 0.110(4) -0.011(2) 0.056(3) -0.0097(18)
C33 0.0379(18) 0.054(2) 0.056(2) -0.0120(18) 0.0182(18) -0.0075(16)
C34 0.059(2) 0.074(3) 0.050(2) -0.010(2) 0.0157(19) 0.002(2)
C35 0.057(3) 0.079(3) 0.087(3) 0.009(3) 0.033(2) 0.003(2)
C36 0.048(3) 0.108(4) 0.143(5) 0.069(4) -0.019(3) -0.015(3)

loop_
_atom_type_symbol
_atom_type_description
_atom_type_scat_dispersion_real
_atom_type_scat_dispersion_imag
_atom_type_scat_source
C C 0.0033 0.0016 'International Tables Vol C Tables 4.2.6.8 and 6.1.1.4'
H H 0.0000 0.0000 'International Tables Vol C Tables 4.2.6.8 and 6.1.1.4'
N N 0.0061 0.0033 'International Tables Vol C Tables 4.2.6.8 and 6.1.1.4'
O O 0.0106 0.0060 'International Tables Vol C Tables 4.2.6.8 and 6.1.1.4'
Cl Cl 0.1484 0.1585 'International Tables Vol C Tables 4.2.6.8 and 6.1.1.4'
Zn Zn 0.2839 1.4301 'International Tables Vol C Tables 4.2.6.8 and 6.1.1.4'

loop_
_geom_angle_atom_site_label_1
_geom_angle_atom_site_label_2
_geom_angle_atom_site_label_3
_geom_angle
N2 Zn1 Cl2 124.35(7)
N2 Zn1 Cl1 116.92(7)
Cl2 Zn1 Cl1 118.26(4)
N2 Zn1 O1 74.05(7)
Cl2 Zn1 O1 95.44(6)
Cl1 Zn1 O1 94.00(6)
N2 Zn1 N3 74.19(8)
Cl2 Zn1 N3 97.74(6)
Cl1 Zn1 N3 105.26(6)
O1 Zn1 N3 147.73(7)
C1 N1 C9 122.8(2)
C1 N1 H1A 118.6
C9 N1 H1A 118.6
C1 O1 Zn1 114.09(16)
O1 C1 N1 122.7(2)
O1 C1 C3 119.0(2)
N1 C1 C3 118.3(2)
C3 N2 C7 119.5(2)
C3 N2 Zn1 120.70(17)
C7 N2 Zn1 119.69(17)
N3 C2 C8 125.7(2)
N3 C2 C7 116.5(2)
C8 C2 C7 117.7(2)
C2 N3 C21 119.8(2)
C2 N3 Zn1 114.06(17)
C21 N3 Zn1 126.05(16)
N2 C3 C4 122.3(2)
N2 C3 C1 112.0(2)
C4 C3 C1 125.7(2)
C3 C4 C5 118.0(3)
C3 C4 H4A 121.0
C5 C4 H4A 121.0
C6 C5 C4 119.6(3)
C6 C5 H5A 120.2
C4 C5 H5A 120.2
C7 C6 C5 118.8(3)
C7 C6 H6A 120.6
C5 C6 H6A 120.6
N2 C7 C6 121.7(2)
N2 C7 C2 115.0(2)
C6 C7 C2 123.3(2)
C2 C8 H8A 109.5
C2 C8 H8B 109.5
H8A C8 H8B 109.5
C2 C8 H8C 109.5
H8A C8 H8C 109.5
H8B C8 H8C 109.5
C10 C9 C14 122.6(2)
C10 C9 N1 119.4(2)
C14 C9 N1 118.0(2)
C11 C10 C9 117.4(3)
C11 C10 C18 120.0(3)
C9 C10 C18 122.5(2)
C12 C11 C10 120.8(3)
C12 C11 H11A 119.6
C10 C11 H11A 119.6
C13 C12 C11 120.9(3)
C13 C12 H12A 119.6
C11 C12 H12A 119.6
C12 C13 C14 120.9(3)
C12 C13 H13A 119.5
C14 C13 H13A 119.5
C13 C14 C9 117.4(3)
C13 C14 C15 120.4(3)
C9 C14 C15 122.2(2)
C16 C15 C14 110.5(2)
C16 C15 C17 110.4(3)
C14 C15 C17 112.6(2)
C16 C15 H15A 107.7
C14 C15 H15A 107.7
C17 C15 H15A 107.7
C15 C16 H16A 109.5
C15 C16 H16B 109.5
H16A C16 H16B 109.5
C15 C16 H16C 109.5
H16A C16 H16C 109.5
H16B C16 H16C 109.5
C15 C17 H17A 109.5
C15 C17 H17B 109.5
H17A C17 H17B 109.5
C15 C17 H17C 109.5
H17A C17 H17C 109.5
H17B C17 H17C 109.5
C10 C18 C19 111.3(3)
C10 C18 C20 111.0(3)
C19 C18 C20 111.5(3)
C10 C18 H18A 107.6
C19 C18 H18A 107.6
C20 C18 H18A 107.6
C18 C19 H19A 109.5
C18 C19 H19B 109.5
H19A C19 H19B 109.5
C18 C19 H19C 109.5
H19A C19 H19C 109.5
H19B C19 H19C 109.5
C18 C20 H20A 109.5
C18 C20 H20B 109.5
H20A C20 H20B 109.5
C18 C20 H20C 109.5
H20A C20 H20C 109.5
H20B C20 H20C 109.5
C22 C21 C26 122.0(3)
C22 C21 N3 119.5(3)
C26 C21 N3 118.5(3)
C21 C22 C23 117.4(3)
C21 C22 C28 121.4(3)
C23 C22 C28 121.2(3)
C24 C23 C22 121.6(3)
C24 C23 H23A 119.2
C22 C23 H23A 119.2
C23 C24 C25 120.4(3)
C23 C24 H24A 119.8
C25 C24 H24A 119.8
C24 C25 C26 120.5(3)
C24 C25 H25A 119.7
C26 C25 H25A 119.7
C25 C26 C21 118.0(3)
C25 C26 C27 120.5(3)
C21 C26 C27 121.4(3)
C26 C27 H27A 109.5
C26 C27 H27B 109.5
H27A C27 H27B 109.5
C26 C27 H27C 109.5
H27A C27 H27C 109.5
H27B C27 H27C 109.5
C22 C28 H28A 109.5
C22 C28 H28B 109.5
H28A C28 H28B 109.5
C22 C28 H28C 109.5
H28A C28 H28C 109.5
H28B C28 H28C 109.5
N4 C29 C30 177.2(8)
C29 C30 H30A 109.5
C29 C30 H30B 109.5
H30A C30 H30B 109.5
C29 C30 H30C 109.5
H30A C30 H30C 109.5
H30B C30 H30C 109.5
N5 C31 C32 179.8(4)
C31 C32 H32A 109.5
C31 C32 H32B 109.5
H32A C32 H32B 109.5
C31 C32 H32C 109.5
H32A C32 H32C 109.5
H32B C32 H32C 109.5
N6 C33 C34 179.6(5)
C33 C34 H34A 109.5
C33 C34 H34B 109.5
H34A C34 H34B 109.5
C33 C34 H34C 109.5
H34A C34 H34C 109.5
H34B C34 H34C 109.5
N7 C35 C36 178.6(6)
C35 C36 H36A 109.5
C35 C36 H36C 109.5
H36A C36 H36C 109.5
C35 C36 H36D 109.5
H36A C36 H36D 109.5
H36C C36 H36D 109.5

loop_
_geom_bond_atom_site_label_1
_geom_bond_atom_site_label_2
_geom_bond_distance
Zn1 N2 2.074(2)
Zn1 Cl2 2.2260(8)
Zn1 Cl1 2.2304(9)
Zn1 O1 2.2501(18)
Zn1 N3 2.288(2)
N1 C1 1.332(3)
N1 C9 1.438(3)
N1 H1A 0.8800
O1 C1 1.241(3)
C1 C3 1.501(3)
N2 C3 1.333(3)
N2 C7 1.341(3)
C2 N3 1.277(3)
C2 C8 1.497(4)
C2 C7 1.497(4)
N3 C21 1.435(3)
C3 C4 1.375(4)
C4 C5 1.391(4)
C4 H4A 0.9500
N4 C29 1.118(7)
C5 C6 1.378(4)
C5 H5A 0.9500
N5 C31 1.122(4)
C6 C7 1.372(4)
C6 H6A 0.9500
N6 C33 1.124(5)
N7 C35 1.136(6)
C8 H8A 0.9800
C8 H8B 0.9800
C8 H8C 0.9800
C9 C10 1.398(4)
C9 C14 1.401(4)
C10 C11 1.393(4)
C10 C18 1.519(4)
C11 C12 1.377(4)
C11 H11A 0.9500
C12 C13 1.374(4)
C12 H12A 0.9500
C13 C14 1.391(4)
C13 H13A 0.9500
C14 C15 1.521(4)
C15 C16 1.520(4)
C15 C17 1.525(4)
C15 H15A 1.0000
C16 H16A 0.9800
C16 H16B 0.9800
C16 H16C 0.9800
C17 H17A 0.9800
C17 H17B 0.9800
C17 H17C 0.9800
C18 C19 1.526(5)
C18 C20 1.534(5)
C18 H18A 1.0000
C19 H19A 0.9800
C19 H19B 0.9800
C19 H19C 0.9800
C20 H20A 0.9800
C20 H20B 0.9800
C20 H20C 0.9800
C21 C22 1.392(4)
C21 C26 1.400(4)
C22 C23 1.399(4)
C22 C28 1.490(5)
C23 C24 1.363(5)
C23 H23A 0.9500
C24 C25 1.380(5)
C24 H24A 0.9500
C25 C26 1.395(4)
C25 H25A 0.9500
C26 C27 1.504(5)
C27 H27A 0.9800
C27 H27B 0.9800
C27 H27C 0.9800
C28 H28A 0.9800
C28 H28B 0.9800
C28 H28C 0.9800
C29 C30 1.421(7)
C30 H30A 0.9800
C30 H30B 0.9800
C30 H30C 0.9800
C31 C32 1.451(5)
C32 H32A 0.9800
C32 H32B 0.9800
C32 H32C 0.9800
C33 C34 1.452(5)
C34 H34A 0.9800
C34 H34B 0.9800
C34 H34C 0.9800
C35 C36 1.435(7)
C36 H36A 0.9800
C36 H36C 0.9800
C36 H36D 0.9800

loop_
_geom_hbond_atom_site_label_D
_geom_hbond_atom_site_label_H
_geom_hbond_atom_site_label_A
_geom_hbond_distance_DH
_geom_hbond_distance_HA
_geom_hbond_distance_DA
_geom_hbond_angle_DHA
_geom_hbond_site_symmetry_A
N1 H1A N5 0.88 2.07 2.895(4) 154.8 1_565

loop_
_geom_torsion_atom_site_label_1
_geom_torsion_atom_site_label_2
_geom_torsion_atom_site_label_3
_geom_torsion_atom_site_label_4
_geom_torsion
N2 Zn1 O1 C1 3.31(19)
Cl2 Zn1 O1 C1 127.52(19)
Cl1 Zn1 O1 C1 -113.56(19)
N3 Zn1 O1 C1 13.7(3)
Zn1 O1 C1 N1 174.0(2)
Zn1 O1 C1 C3 -3.7(3)
C9 N1 C1 O1 -1.8(4)
C9 N1 C1 C3 175.9(2)
Cl2 Zn1 N2 C3 -88.2(2)
Cl1 Zn1 N2 C3 83.8(2)
O1 Zn1 N2 C3 -2.51(19)
N3 Zn1 N2 C3 -176.8(2)
Cl2 Zn1 N2 C7 95.3(2)
Cl1 Zn1 N2 C7 -92.8(2)
O1 Zn1 N2 C7 -179.1(2)
N3 Zn1 N2 C7 6.63(19)
C8 C2 N3 C21 5.0(4)
C7 C2 N3 C21 -173.1(2)
C8 C2 N3 Zn1 -178.9(2)
C7 C2 N3 Zn1 3.0(3)
N2 Zn1 N3 C2 -5.07(19)
Cl2 Zn1 N3 C2 -128.67(19)
Cl1 Zn1 N3 C2 109.16(19)
O1 Zn1 N3 C2 -15.4(3)
N2 Zn1 N3 C21 170.8(2)
Cl2 Zn1 N3 C21 47.2(2)
Cl1 Zn1 N3 C21 -75.0(2)
O1 Zn1 N3 C21 160.41(19)
C7 N2 C3 C4 -1.1(4)
Zn1 N2 C3 C4 -177.7(2)
C7 N2 C3 C1 178.1(2)
Zn1 N2 C3 C1 1.5(3)
O1 C1 C3 N2 1.7(4)
N1 C1 C3 N2 -176.1(2)
O1 C1 C3 C4 -179.1(3)
N1 C1 C3 C4 3.1(4)
N2 C3 C4 C5 3.1(4)
C1 C3 C4 C5 -176.1(3)
C3 C4 C5 C6 -2.5(5)
C4 C5 C6 C7 0.1(5)
C3 N2 C7 C6 -1.4(4)
Zn1 N2 C7 C6 175.2(2)
C3 N2 C7 C2 176.0(2)
Zn1 N2 C7 C2 -7.3(3)
C5 C6 C7 N2 1.9(5)
C5 C6 C7 C2 -175.4(3)
N3 C2 C7 N2 2.4(4)
C8 C2 C7 N2 -175.9(2)
N3 C2 C7 C6 179.7(3)
C8 C2 C7 C6 1.5(4)
C1 N1 C9 C10 74.6(3)
C1 N1 C9 C14 -105.3(3)
C14 C9 C10 C11 0.7(4)
N1 C9 C10 C11 -179.2(3)
C14 C9 C10 C18 -178.9(3)
N1 C9 C10 C18 1.2(4)
C9 C10 C11 C12 -1.2(5)
C18 C10 C11 C12 178.4(3)
C10 C11 C12 C13 1.3(5)
C11 C12 C13 C14 -0.7(5)
C12 C13 C14 C9 0.1(4)
C12 C13 C14 C15 177.9(3)
C10 C9 C14 C13 -0.1(4)
N1 C9 C14 C13 179.7(2)
C10 C9 C14 C15 -177.8(3)
N1 C9 C14 C15 2.0(4)
C13 C14 C15 C16 -76.0(3)
C9 C14 C15 C16 101.6(3)
C13 C14 C15 C17 47.9(4)
C9 C14 C15 C17 -134.4(3)
C11 C10 C18 C19 -60.1(4)
C9 C10 C18 C19 119.5(3)
C11 C10 C18 C20 64.6(4)
C9 C10 C18 C20 -115.7(3)
C2 N3 C21 C22 -99.0(3)
Zn1 N3 C21 C22 85.4(3)
C2 N3 C21 C26 82.8(3)
Zn1 N3 C21 C26 -92.9(3)
C26 C21 C22 C23 -0.6(4)
N3 C21 C22 C23 -178.8(2)
C26 C21 C22 C28 -178.4(3)
N3 C21 C22 C28 3.4(4)
C21 C22 C23 C24 0.5(4)
C28 C22 C23 C24 178.3(3)
C22 C23 C24 C25 0.3(5)
C23 C24 C25 C26 -1.1(5)
C24 C25 C26 C21 1.0(4)
C24 C25 C26 C27 -178.5(3)
C22 C21 C26 C25 -0.2(4)
N3 C21 C26 C25 178.0(2)
C22 C21 C26 C27 179.4(3)
N3 C21 C26 C27 -2.4(4)
